data_4061972
_journal_name_full Organometallics
_journal_year 2003
_chemical_formula_sum 'C28 H28 Al B'
_chemical_formula_weight 402.29
_space_group_IT_number 14
_symmetry_cell_setting monoclinic
_symmetry_space_group_name_Hall '-P 2yn'
_symmetry_space_group_name_H-M 'P 1 21/n 1'
_cell_angle_alpha 90.00
_cell_angle_beta 108.2280(10)
_cell_angle_gamma 90.00
_cell_formula_units_Z 4
_cell_length_a 11.06250(10)
_cell_length_b 12.7668(2)
_cell_length_c 17.3434(3)
_cell_measurement_temperature 173(2)
_cell_volume 2326.54(6)
_diffrn_ambient_temperature 173(2)
_exptl_crystal_density_diffrn 1.149
_cod_depositor_comments
;
The following automatic conversions were performed:
'_symmetry_cell_setting' value 'Monoclinic' changed to 'monoclinic'
according to '/home/saulius/struct/CIF-dictionaries/cif_core.dic'
dictionary named 'cif_core.dic' version 2.4.1 from 2010-06-29.

Automatic conversion script
Id: cif_fix_enum 1527 2010-12-29 10:47:43Z saulius 
;
_cod_original_sg_symbol_H-M 'P 21/n'
_cod_database_code 4061972

loop_
_symmetry_equiv_pos_as_xyz
'x, y, z'
'-x+1/2, y+1/2, -z+1/2'
'-x, -y, -z'
'x-1/2, -y-1/2, z-1/2'

loop_
_atom_site_label
_atom_site_type_symbol
_atom_site_fract_x
_atom_site_fract_y
_atom_site_fract_z
_atom_site_U_iso_or_equiv
_atom_site_adp_type
_atom_site_occupancy
_atom_site_symmetry_multiplicity
_atom_site_calc_flag
_atom_site_refinement_flags
_atom_site_disorder_assembly
_atom_site_disorder_group
Al1 Al 0.19540(3) 0.20421(3) 0.33629(2) 0.02597(11) Uani 1 1 d . . .
C1 C 0.13065(13) 0.27891(11) 0.42942(8) 0.0318(3) Uani 1 1 d . . .
C2 C 0.09912(13) 0.16979(12) 0.42523(8) 0.0342(3) Uani 1 1 d . . .
C3 C 0.21519(13) 0.11135(10) 0.44501(7) 0.0311(3) Uani 1 1 d . . .
C4 C 0.31786(12) 0.18443(10) 0.46115(7) 0.0280(3) Uani 1 1 d . . .
C5 C 0.26576(12) 0.28768(10) 0.45134(7) 0.0280(3) Uani 1 1 d . . .
C6 C 0.03943(16) 0.36970(14) 0.41380(10) 0.0481(4) Uani 1 1 d . . .
H6A H -0.0467 0.3449 0.3850 0.072 Uiso 1 1 calc R . .
H6B H 0.0648 0.4222 0.3806 0.072 Uiso 1 1 calc R . .
H6C H 0.0408 0.4011 0.4656 0.072 Uiso 1 1 calc R . .
C7 C -0.03275(16) 0.12359(16) 0.40394(11) 0.0552(5) Uani 1 1 d . . .
H7A H -0.0530 0.1081 0.4539 0.083 Uiso 1 1 calc R . .
H7B H -0.0363 0.0589 0.3729 0.083 Uiso 1 1 calc R . .
H7C H -0.0947 0.1738 0.3712 0.083 Uiso 1 1 calc R . .
C8 C 0.23005(17) -0.00581(12) 0.45274(10) 0.0474(4) Uani 1 1 d . . .
H8A H 0.2938 -0.0289 0.4279 0.071 Uiso 1 1 calc R . .
H8B H 0.1483 -0.0394 0.4251 0.071 Uiso 1 1 calc R . .
H8C H 0.2577 -0.0253 0.5103 0.071 Uiso 1 1 calc R . .
C9 C 0.45693(14) 0.15604(13) 0.48580(9) 0.0411(3) Uani 1 1 d . . .
H9A H 0.5054 0.2148 0.4739 0.062 Uiso 1 1 calc R . .
H9B H 0.4683 0.0941 0.4554 0.062 Uiso 1 1 calc R . .
H9C H 0.4876 0.1408 0.5441 0.062 Uiso 1 1 calc R . .
C10 C 0.34046(16) 0.38791(11) 0.46250(9) 0.0415(3) Uani 1 1 d . . .
H10A H 0.3634 0.4100 0.5194 0.062 Uiso 1 1 calc R . .
H10B H 0.2887 0.4424 0.4277 0.062 Uiso 1 1 calc R . .
H10C H 0.4180 0.3767 0.4477 0.062 Uiso 1 1 calc R . .
C11 C 0.06010(11) 0.33368(9) 0.20629(7) 0.0240(2) Uani 1 1 d . . .
C12 C 0.09848(13) 0.43838(10) 0.21605(8) 0.0299(3) Uani 1 1 d . . .
H12 H 0.1860 0.4553 0.2273 0.036 Uiso 1 1 calc R . .
C13 C 0.01021(14) 0.51836(11) 0.20943(9) 0.0382(3) Uani 1 1 d . . .
H13 H 0.0378 0.5892 0.2164 0.046 Uiso 1 1 calc R . .
C14 C -0.11816(15) 0.49479(12) 0.19264(9) 0.0421(3) Uani 1 1 d . . .
H14 H -0.1778 0.5498 0.1882 0.050 Uiso 1 1 calc R . .
C15 C -0.15988(13) 0.39188(12) 0.18236(9) 0.0373(3) Uani 1 1 d . . .
H15 H -0.2477 0.3761 0.1709 0.045 Uiso 1 1 calc R . .
C16 C -0.07128(11) 0.31130(10) 0.18906(7) 0.0275(3) Uani 1 1 d . . .
C17 C -0.09476(11) 0.19815(10) 0.17922(7) 0.0273(3) Uani 1 1 d . . .
C18 C -0.20964(12) 0.14434(12) 0.16591(9) 0.0376(3) Uani 1 1 d . . .
H18 H -0.2857 0.1816 0.1618 0.045 Uiso 1 1 calc R . .
C19 C -0.21165(14) 0.03648(13) 0.15872(9) 0.0420(3) Uani 1 1 d . . .
H19 H -0.2896 -0.0003 0.1494 0.050 Uiso 1 1 calc R . .
C20 C -0.10048(14) -0.01871(11) 0.16498(9) 0.0379(3) Uani 1 1 d . . .
H20 H -0.1031 -0.0928 0.1593 0.046 Uiso 1 1 calc R . .
C21 C 0.01444(12) 0.03413(10) 0.17947(8) 0.0299(3) Uani 1 1 d . . .
H21 H 0.0899 -0.0044 0.1843 0.036 Uiso 1 1 calc R . .
C22 C 0.02029(11) 0.14347(9) 0.18709(7) 0.0236(2) Uani 1 1 d . . .
C23 C 0.24844(11) 0.22181(9) 0.16807(7) 0.0223(2) Uani 1 1 d . . .
C24 C 0.36337(11) 0.27607(10) 0.20060(8) 0.0274(2) Uani 1 1 d . . .
H24 H 0.3774 0.3131 0.2501 0.033 Uiso 1 1 calc R . .
C25 C 0.45735(12) 0.27768(11) 0.16315(8) 0.0330(3) Uani 1 1 d . . .
H25 H 0.5338 0.3157 0.1869 0.040 Uiso 1 1 calc R . .
C26 C 0.43971(13) 0.22382(12) 0.09124(8) 0.0361(3) Uani 1 1 d . . .
H26 H 0.5038 0.2244 0.0654 0.043 Uiso 1 1 calc R . .
C27 C 0.32774(13) 0.16914(12) 0.05734(8) 0.0369(3) Uani 1 1 d . . .
H27 H 0.3149 0.1320 0.0080 0.044 Uiso 1 1 calc R . .
C28 C 0.23387(12) 0.16817(10) 0.09514(7) 0.0285(3) Uani 1 1 d . . .
H28 H 0.1577 0.1301 0.0709 0.034 Uiso 1 1 calc R . .
B1 B 0.13637(12) 0.22561(11) 0.20779(8) 0.0222(2) Uani 1 1 d . . .

loop_
_atom_site_aniso_label
_atom_site_aniso_U_11
_atom_site_aniso_U_22
_atom_site_aniso_U_33
_atom_site_aniso_U_23
_atom_site_aniso_U_13
_atom_site_aniso_U_12
Al1 0.02500(18) 0.0340(2) 0.01875(18) 0.00013(14) 0.00661(14) -0.00051(14)
C1 0.0355(7) 0.0402(7) 0.0234(6) 0.0016(5) 0.0143(5) 0.0068(5)
C2 0.0333(7) 0.0473(8) 0.0256(6) -0.0009(5) 0.0141(5) -0.0069(6)
C3 0.0409(7) 0.0310(6) 0.0217(6) 0.0009(5) 0.0104(5) -0.0044(5)
C4 0.0324(6) 0.0307(6) 0.0184(5) 0.0005(4) 0.0042(5) 0.0001(5)
C5 0.0357(6) 0.0292(6) 0.0188(5) -0.0012(4) 0.0080(5) -0.0008(5)
C6 0.0523(9) 0.0583(10) 0.0399(8) 0.0071(7) 0.0235(7) 0.0229(8)
C7 0.0398(8) 0.0811(13) 0.0505(10) -0.0030(9) 0.0225(7) -0.0191(8)
C8 0.0716(11) 0.0316(7) 0.0403(8) 0.0007(6) 0.0195(8) -0.0079(7)
C9 0.0351(7) 0.0503(9) 0.0304(7) -0.0017(6) -0.0008(6) 0.0070(6)
C10 0.0593(9) 0.0313(7) 0.0342(7) -0.0030(6) 0.0148(7) -0.0087(6)
C11 0.0236(5) 0.0294(6) 0.0192(5) -0.0008(4) 0.0070(4) 0.0023(4)
C12 0.0316(6) 0.0303(6) 0.0286(6) -0.0016(5) 0.0108(5) 0.0000(5)
C13 0.0481(8) 0.0295(7) 0.0379(7) -0.0017(5) 0.0150(6) 0.0056(6)
C14 0.0440(8) 0.0394(8) 0.0446(8) 0.0019(6) 0.0164(7) 0.0176(6)
C15 0.0281(6) 0.0442(8) 0.0409(8) 0.0015(6) 0.0125(6) 0.0099(6)
C16 0.0235(5) 0.0351(6) 0.0244(6) 0.0000(5) 0.0085(5) 0.0044(5)
C17 0.0217(5) 0.0362(7) 0.0240(6) -0.0001(5) 0.0071(5) -0.0014(5)
C18 0.0222(6) 0.0519(9) 0.0385(7) -0.0007(6) 0.0096(5) -0.0044(6)
C19 0.0338(7) 0.0508(9) 0.0398(8) -0.0002(6) 0.0093(6) -0.0176(6)
C20 0.0435(8) 0.0337(7) 0.0340(7) 0.0022(5) 0.0084(6) -0.0115(6)
C21 0.0315(6) 0.0301(6) 0.0269(6) 0.0020(5) 0.0074(5) -0.0015(5)
C22 0.0222(5) 0.0295(6) 0.0188(5) 0.0010(4) 0.0061(4) -0.0012(4)
C23 0.0225(5) 0.0232(5) 0.0214(5) 0.0030(4) 0.0069(4) 0.0028(4)
C24 0.0255(6) 0.0288(6) 0.0289(6) -0.0011(5) 0.0100(5) -0.0011(5)
C25 0.0248(6) 0.0369(7) 0.0393(7) 0.0028(6) 0.0132(5) -0.0015(5)
C26 0.0289(6) 0.0491(8) 0.0362(7) 0.0049(6) 0.0187(6) 0.0060(6)
C27 0.0351(7) 0.0502(8) 0.0291(7) -0.0060(6) 0.0154(6) 0.0044(6)
C28 0.0257(6) 0.0341(6) 0.0256(6) -0.0025(5) 0.0080(5) 0.0021(5)
B1 0.0198(5) 0.0274(6) 0.0188(6) -0.0003(5) 0.0050(5) 0.0005(5)

loop_
_geom_bond_atom_site_label_1
_geom_bond_atom_site_label_2
_geom_bond_distance
_geom_bond_site_symmetry_2
_geom_bond_publ_flag
Al1 B1 2.1347(13) . ?
Al1 C2 2.1760(13) . ?
Al1 C3 2.1796(13) . ?
Al1 C5 2.1798(12) . ?
Al1 C4 2.1802(12) . ?
Al1 C1 2.1806(13) . ?
C1 C5 1.4267(19) . ?
C1 C2 1.432(2) . ?
C1 C6 1.5048(19) . ?
C2 C3 1.431(2) . ?
C2 C7 1.508(2) . ?
C3 C4 1.4283(18) . ?
C3 C8 1.506(2) . ?
C4 C5 1.4274(17) . ?
C4 C9 1.5064(19) . ?
C5 C10 1.5026(19) . ?
C11 C12 1.3966(17) . ?
C11 C16 1.4183(16) . ?
C11 B1 1.6133(17) . ?
C12 C13 1.3926(19) . ?
C13 C14 1.390(2) . ?
C14 C15 1.385(2) . ?
C15 C16 1.4005(18) . ?
C16 C17 1.4681(18) . ?
C17 C18 1.3989(17) . ?
C17 C22 1.4203(16) . ?
C18 C19 1.382(2) . ?
C19 C20 1.392(2) . ?
C20 C21 1.3909(18) . ?
C21 C22 1.4018(17) . ?
C22 B1 1.6091(17) . ?
C23 C24 1.4021(16) . ?
C23 C28 1.4025(16) . ?
C23 B1 1.5963(16) . ?
C24 C25 1.3877(17) . ?
C25 C26 1.384(2) . ?
C26 C27 1.383(2) . ?
C27 C28 1.3907(18) . ?
